data_1531784
loop_
_publ_author_name
'Levin, I.'
'Lanagan, M.T.'
'Nino, J.C.'
'Vanderah, T.A.'
'Amos, T.G.'
'Reaney, I.M.'
'Randall, C.A.'

_publ_section_title
;
 Crystal structure of the compound Bi2 Zn2/3 Nb4/3 O7
;
_journal_name_full 'Journal of Materials Research'
_journal_page_first 1406
_journal_page_last 1411
_journal_volume 17
_journal_year 2002
_chemical_formula_sum 'Bi2 Nb1.333 O7 Zn0.667'
_chemical_name_systematic 'Bi2 Zn0.667 Nb1.333 O7'
_space_group_IT_number 15
_symmetry_space_group_name_Hall '-C 2yc'
_symmetry_space_group_name_H-M 'C 1 2/c 1'
_cell_angle_alpha 90
_cell_angle_beta 101.2562
_cell_angle_gamma 90
_cell_formula_units_Z 8
_cell_length_a 13.1186
_cell_length_b 7.67131
_cell_length_c 12.165
_cell_volume 1200.698
_citation_journal_id_ASTM JMREEE
_cod_data_source_file Levin_JMREEE_2002_709.cif
_cod_data_source_block Bi2Nb1.333O7Zn0.667
_cod_database_code 1531784

loop_
_symmetry_equiv_pos_as_xyz
x,y,z
-x,y,-z+1/2
-x,-y,-z
x,-y,z-1/2
x+1/2,y+1/2,z
-x+1/2,y+1/2,-z+1/2
-x+1/2,-y+1/2,-z
x+1/2,-y+1/2,z-1/2

loop_
_atom_site_label
_atom_site_type_symbol
_atom_site_fract_x
_atom_site_fract_y
_atom_site_fract_z
_atom_site_occupancy
_atom_site_U_iso_or_equiv
Nb1 Nb+5 0.2484 0.1236 0.7434 0.889 0.0
O7 O-2 0.1118 0.038 0.7684 1 0.0
O3 O-2 0.2104 0.0654 0.584 1 0.0
O2 O-2 0.4836 0.0892 0.0912 1 0.0
Zn2 Zn+2 0.5127 0.0422 0.2506 0.5 0.0
Bi2 Bi+3 0.1182 0.135 -0.0178 1 0.0
Zn3 Zn+2 0 0.131 0.25 0.111 0.0
Zn1 Zn+2 0.2484 0.1236 0.7434 0.111 0.0
O1 O-2 0.2981 0.1401 0.2802 1 0.0
O4 O-2 0.3931 0.1652 0.7178 1 0.0
O6 O-2 0.0037 0.143 0.4163 1 0.0
Nb2 Nb+5 0 0.131 0.25 0.889 0.0
Bi1 Bi+3 0.3799 0.1146 0.4948 1 0.0
O5 O-2 0.7013 0.1521 0.5882 1 0.0
